data_7706238
loop_
_publ_author_name
'Zi\'o\/lkowska, Aleksandra'
'Szynkiewicz, Natalia'
'Ponikiewski, \/Lukasz'

_publ_section_title
;
 Experimental and theoretical investigation of the reactivity of
 [(BDI*)Ti(Cl){\h<sup>2</sup>-P(SiMe<sub>3</sub>)-P<i>i</i>Pr<sub>2</sub>}]
 towards selected ketones.
;
_journal_issue 4
_journal_name_full 'Dalton transactions (Cambridge, England : 2003)'
_journal_page_first 1390
_journal_page_last 1401
_journal_paper_doi 10.1039/d0dt04014b
_journal_volume 50
_journal_year 2021
_chemical_formula_moiety 'C41  H70  Cl1  N2  O1  P2  Si1  Ti1, 0.5(C7 H8)'
_chemical_formula_sum 'C44.5 H74 Cl N2 O P2 Si Ti'
_chemical_formula_weight 826.43
_chemical_properties_physical Air-sensitive,Moisture-sensitive,Oxygen-sensitive
_space_group_IT_number 2
_space_group_name_Hall '-P 1'
_space_group_name_H-M_alt 'P -1'
_symmetry_cell_setting triclinic
_symmetry_Int_Tables_number 2
_symmetry_space_group_name_Hall '-P 1'
_symmetry_space_group_name_H-M 'P -1'
_atom_sites_solution_hydrogens geom
_audit_conform_dict_location ftp://ftp.iucr.org/pub/cif_core.dic
_audit_conform_dict_name cif_core.dic
_audit_conform_dict_version 2.4.3
_audit_creation_date 2020-09-28T12:21:13-00:00
_audit_creation_method 'WinGX routine CIF_UPDATE'
_audit_update_record
;
2020-10-09 deposited with the CCDC.	2020-12-23 downloaded from the CCDC.
;
_cell_angle_alpha 100.092(3)
_cell_angle_beta 90.957(3)
_cell_angle_gamma 106.801(3)
_cell_formula_units_Z 2
_cell_length_a 9.5032(4)
_cell_length_b 11.8444(5)
_cell_length_c 22.1430(10)
_cell_measurement_reflns_used 10014
_cell_measurement_temperature 120(2)
_cell_measurement_theta_max 29.48
_cell_measurement_theta_min 2.68
_cell_measurement_wavelength 0.71073
_cell_volume 2343.10(18)
_computing_cell_refinement
;
X-Area Recipe 1.33.0.0 (STOE, 2015)
;
_computing_data_collection
;
X-Area WinXpose 2.0.22.0 (STOE, 2016)
;
_computing_data_reduction
;
X-Area Integrate 1.72.0.0 (STOE, 2018)
X-Area X-Red32 1.63.4.0 (STOE, 2017) 
;
_computing_molecular_graphics 'Ortep for Windows (Farrugia, 2012)'
_computing_publication_material 'WinGX publication routines (Farrugia, 2012)'
_computing_structure_refinement 'SHELXL-2018/1 (Sheldrick, 2018)'
_computing_structure_solution 'SHELXT 2014/5 (Sheldrick, 2014)'
_diffrn_ambient_temperature 120(2)
_diffrn_detector 'image plate (34 cm diameter)'
_diffrn_detector_area_resol_mean 6.67
_diffrn_detector_type 'STOE Imaging Plate'
_diffrn_measured_fraction_theta_full 0.973
_diffrn_measured_fraction_theta_max 0.978
_diffrn_measurement_details ' 213 frames, detector distance = 100 mm'
_diffrn_measurement_device '2-circle diffractometer'
_diffrn_measurement_device_type 'STOE IPDS 2T'
_diffrn_measurement_method 'rotation method, \w scans'
_diffrn_radiation_collimation '0.6 mm diameter'
_diffrn_radiation_monochromator 'parabolic x-ray mirror'
_diffrn_radiation_polarisn_norm 270
_diffrn_radiation_probe x-ray
_diffrn_radiation_type MoK\a
_diffrn_radiation_wavelength 0.71073
_diffrn_reflns_av_R_equivalents 0.0525
_diffrn_reflns_av_unetI/netI 0.0709
_diffrn_reflns_Laue_measured_fraction_full 0.973
_diffrn_reflns_Laue_measured_fraction_max 0.978
_diffrn_reflns_limit_h_max 12
_diffrn_reflns_limit_h_min -12
_diffrn_reflns_limit_k_max 15
_diffrn_reflns_limit_k_min -15
_diffrn_reflns_limit_l_max 29
_diffrn_reflns_limit_l_min -29
_diffrn_reflns_number 20522
_diffrn_reflns_point_group_measured_fraction_full 0.973
_diffrn_reflns_point_group_measured_fraction_max 0.978
_diffrn_reflns_theta_full 25.242
_diffrn_reflns_theta_max 27.998
_diffrn_reflns_theta_min 2.678
_diffrn_source 'GeniX Mo, 0.05 x 0.05 mm2 microfocus'
_diffrn_source_current 1.000
_diffrn_source_power 0.050
_diffrn_source_voltage 50
_exptl_absorpt_coefficient_mu 0.367
_exptl_absorpt_correction_type none
_exptl_crystal_colour blue
_exptl_crystal_density_diffrn 1.171
_exptl_crystal_density_method 'not measured'
_exptl_crystal_description plate
_exptl_crystal_F_000 892
_exptl_crystal_size_max 0.22
_exptl_crystal_size_mid 0.21
_exptl_crystal_size_min 0.12
_refine_diff_density_max 1.143
_refine_diff_density_min -0.695
_refine_diff_density_rms 0.1
_refine_ls_extinction_method none
_refine_ls_goodness_of_fit_ref 1.038
_refine_ls_hydrogen_treatment constr
_refine_ls_matrix_type full
_refine_ls_number_constraints 0
_refine_ls_number_parameters 449
_refine_ls_number_reflns 11068
_refine_ls_number_restraints 10
_refine_ls_restrained_S_all 1.038
_refine_ls_R_factor_all 0.1222
_refine_ls_R_factor_gt 0.0779
_refine_ls_shift/su_max 0
_refine_ls_shift/su_mean 0
_refine_ls_structure_factor_coef Fsqd
_refine_ls_weighting_details 'w=1/[\s^2^(Fo^2^)+(0.1017P)^2^+5.2035P] where P=(Fo^2^+2Fc^2^)/3'
_refine_ls_weighting_scheme calc
_refine_ls_wR_factor_gt 0.1923
_refine_ls_wR_factor_ref 0.2194
_reflns_Friedel_coverage 0
_reflns_number_gt 7330
_reflns_number_total 11068
_reflns_threshold_expression 'I > 2\s(I)'
_cod_data_source_file d0dt04014b2.cif
_cod_data_source_block 2a
_cod_depositor_comments 'Adding full bibliography for 7706236--7706242.cif.'
_cod_original_formula_sum 'C44.50 H74 Cl N2 O P2 Si Ti'
_cod_database_code 7706238
_shelx_estimated_absorpt_t_min 0.924
_shelx_estimated_absorpt_t_max 0.957

loop_
_symmetry_equiv_pos_as_xyz
'x, y, z'
'-x, -y, -z'

loop_
_atom_site_label
_atom_site_type_symbol
_atom_site_fract_x
_atom_site_fract_y
_atom_site_fract_z
_atom_site_U_iso_or_equiv
_atom_site_adp_type
_atom_site_occupancy
_atom_site_site_symmetry_order
_atom_site_calc_flag
_atom_site_refinement_flags_posn
_atom_site_refinement_flags_adp
_atom_site_refinement_flags_occupancy
_atom_site_disorder_assembly
_atom_site_disorder_group
C1 C 0.1950(3) 0.1224(2) 0.62080(12) 0.0280(8) Uani 1 1 d G . . . .
C2 C 0.0976(3) 0.0084(2) 0.61836(12) 0.0323(9) Uani 1 1 d G . . . .
C3 C 0.1155(4) -0.08891(19) 0.57742(15) 0.0491(14) Uani 1 1 d G . . . .
H3 H 0.048911 -0.166792 0.575752 0.059 Uiso 1 1 calc R U . . .
C4 C 0.2308(4) -0.0723(3) 0.53890(13) 0.0619(19) Uani 1 1 d G . . . .
H4 H 0.243024 -0.138778 0.510918 0.074 Uiso 1 1 calc R U . . .
C5 C 0.3282(3) 0.0417(3) 0.54134(13) 0.0574(17) Uani 1 1 d G . . . .
H5 H 0.406983 0.053068 0.515018 0.069 Uiso 1 1 calc R U . . .
C6 C 0.3103(3) 0.1390(3) 0.58229(14) 0.0404(11) Uani 1 1 d DG . . . .
C7 C -0.0334(5) -0.0156(4) 0.6581(2) 0.0334(9) Uani 1 1 d . . . . .
H7 H -0.040038 0.063368 0.680751 0.04 Uiso 1 1 calc R U . . .
C8 C -0.1790(6) -0.0801(5) 0.6191(3) 0.0508(14) Uani 1 1 d . . . . .
H8A H -0.192226 -0.032653 0.588562 0.076 Uiso 1 1 calc R U . . .
H8B H -0.261188 -0.089511 0.645799 0.076 Uiso 1 1 calc R U . . .
H8C H -0.176422 -0.159436 0.598024 0.076 Uiso 1 1 calc R U . . .
C9 C -0.0106(6) -0.0897(4) 0.7055(2) 0.0422(11) Uani 1 1 d . . . . .
H9A H 0.006756 -0.163878 0.684308 0.063 Uiso 1 1 calc R U . . .
H9B H -0.09867 -0.109697 0.728591 0.063 Uiso 1 1 calc R U . . .
H9C H 0.074728 -0.043094 0.733894 0.063 Uiso 1 1 calc R U . . .
C10 C 0.4173(4) 0.2627(3) 0.5835(2) 0.0609(18) Uani 1 1 d D . . . .
H10 H 0.426197 0.310176 0.626169 0.073 Uiso 1 1 calc R U . . .
C11 C 0.3630(7) 0.3305(6) 0.5394(3) 0.079(2) Uani 1 1 d D . . . .
H11A H 0.350739 0.284334 0.49737 0.118 Uiso 1 1 calc R U . . .
H11B H 0.435378 0.409317 0.541157 0.118 Uiso 1 1 calc R U . . .
H11C H 0.268326 0.341232 0.551571 0.118 Uiso 1 1 calc R U . . .
C12 C 0.5722(6) 0.2591(10) 0.5661(4) 0.121(4) Uani 1 1 d D . . . .
H12A H 0.591576 0.188838 0.578048 0.182 Uiso 1 1 calc R U . . .
H12B H 0.645687 0.332289 0.587677 0.182 Uiso 1 1 calc R U . . .
H12C H 0.578016 0.253942 0.521637 0.182 Uiso 1 1 calc R U . . .
C13 C 0.4067(2) 0.5226(2) 0.80355(11) 0.0280(9) Uani 1 1 d G . . . .
C14 C 0.5445(3) 0.5706(2) 0.78276(11) 0.0314(9) Uani 1 1 d G . . . .
C15 C 0.6571(2) 0.6503(3) 0.82341(16) 0.0480(14) Uani 1 1 d G . . . .
H15 H 0.751288 0.683125 0.809206 0.058 Uiso 1 1 calc R U . . .
C16 C 0.6319(3) 0.6818(3) 0.88485(14) 0.0573(17) Uani 1 1 d G . . . .
H16 H 0.70891 0.736245 0.912635 0.069 Uiso 1 1 calc R U . . .
C17 C 0.4941(4) 0.6338(3) 0.90564(10) 0.068(2) Uani 1 1 d G . . . .
H17 H 0.476919 0.65532 0.947633 0.082 Uiso 1 1 calc R U . . .
C18 C 0.3815(3) 0.5541(3) 0.86499(13) 0.0522(15) Uani 1 1 d G . . . .
C19 C 0.5759(5) 0.5393(4) 0.7160(3) 0.0510(14) Uani 1 1 d D . . . .
H19 H 0.504798 0.459924 0.697153 0.061 Uiso 1 1 calc R U . . .
C20 C 0.5587(9) 0.6342(7) 0.6795(3) 0.089(3) Uani 1 1 d D . . . .
H20A H 0.463947 0.649581 0.686948 0.133 Uiso 1 1 calc R U . . .
H20B H 0.562109 0.604651 0.635504 0.133 Uiso 1 1 calc R U . . .
H20C H 0.638958 0.708709 0.692764 0.133 Uiso 1 1 calc R U . . .
C21 C 0.7338(7) 0.5318(9) 0.7083(5) 0.125(4) Uani 1 1 d D . . . .
H21A H 0.80224 0.612957 0.712806 0.187 Uiso 1 1 calc R U . . .
H21B H 0.738771 0.48608 0.667344 0.187 Uiso 1 1 calc R U . . .
H21C H 0.760874 0.491476 0.739711 0.187 Uiso 1 1 calc R U . . .
C22 C 0.2232(8) 0.5131(5) 0.8901(2) 0.094(3) Uani 1 1 d D . . . .
H22 H 0.15681 0.450255 0.857474 0.113 Uiso 1 1 calc R U . . .
C23 C 0.1532(7) 0.6155(8) 0.9074(3) 0.092(3) Uani 1 1 d D . . . .
H23A H 0.057871 0.584567 0.924169 0.138 Uiso 1 1 calc R U . . .
H23B H 0.138591 0.647527 0.870604 0.138 Uiso 1 1 calc R U . . .
H23C H 0.218511 0.679508 0.938254 0.138 Uiso 1 1 calc R U . . .
C24 C 0.2377(11) 0.4555(6) 0.9462(3) 0.126(5) Uani 1 1 d D . . . .
H24A H 0.303464 0.515501 0.978627 0.189 Uiso 1 1 calc R U . . .
H24B H 0.278452 0.388384 0.934084 0.189 Uiso 1 1 calc R U . . .
H24C H 0.140331 0.425867 0.961643 0.189 Uiso 1 1 calc R U . . .
C25 C -0.0062(4) 0.2404(4) 0.59196(19) 0.0292(9) Uani 1 1 d . . . . .
H25A H 0.044658 0.208456 0.558008 0.044 Uiso 1 1 calc R U . . .
H25B H -0.038688 0.30608 0.581061 0.044 Uiso 1 1 calc R U . . .
H25C H -0.092044 0.176524 0.599692 0.044 Uiso 1 1 calc R U . . .
C26 C 0.0975(4) 0.2868(3) 0.64906(18) 0.0236(8) Uani 1 1 d . . . . .
C27 C 0.0981(4) 0.3996(4) 0.68299(18) 0.0255(8) Uani 1 1 d . . . . .
H27 H 0.020697 0.429693 0.672057 0.031 Uiso 1 1 calc R U . . .
C28 C 0.1994(4) 0.4721(4) 0.73089(19) 0.0265(8) Uani 1 1 d . . . . .
C29 C 0.1946(6) 0.6007(4) 0.7462(2) 0.0380(10) Uani 1 1 d . . . . .
H29A H 0.27484 0.647588 0.777036 0.057 Uiso 1 1 calc R U . . .
H29B H 0.099853 0.602161 0.762681 0.057 Uiso 1 1 calc R U . . .
H29C H 0.205834 0.635508 0.708943 0.057 Uiso 1 1 calc R U . . .
C30 C 0.0674(5) -0.0803(4) 0.8695(2) 0.0375(10) Uani 1 1 d . . . . .
H30A H 0.007426 -0.124243 0.898366 0.056 Uiso 1 1 calc R U . . .
H30B H 0.119048 -0.131624 0.845526 0.056 Uiso 1 1 calc R U . . .
H30C H 0.00358 -0.057521 0.841731 0.056 Uiso 1 1 calc R U . . .
C31 C 0.0941(5) 0.1484(4) 0.9557(2) 0.0331(9) Uani 1 1 d . . . . .
H31A H 0.023706 0.098519 0.979321 0.05 Uiso 1 1 calc R U . . .
H31B H 0.040409 0.176589 0.92629 0.05 Uiso 1 1 calc R U . . .
H31C H 0.159611 0.217628 0.983864 0.05 Uiso 1 1 calc R U . . .
C32 C 0.3158(5) 0.0170(4) 0.9719(2) 0.0383(11) Uani 1 1 d . . . . .
H32A H 0.397392 0.087487 0.990294 0.057 Uiso 1 1 calc R U . . .
H32B H 0.355261 -0.046992 0.95208 0.057 Uiso 1 1 calc R U . . .
H32C H 0.252703 -0.011233 1.004095 0.057 Uiso 1 1 calc R U . . .
C33 C 0.5631(4) 0.0007(4) 0.8488(2) 0.0314(9) Uani 1 1 d . . . . .
H33 H 0.571566 0.015074 0.894776 0.038 Uiso 1 1 calc R U . . .
C34 C 0.4363(5) -0.1158(4) 0.8282(3) 0.0438(12) Uani 1 1 d . . . . .
H34A H 0.441085 -0.146808 0.784431 0.066 Uiso 1 1 calc R U . . .
H34B H 0.341846 -0.099365 0.834583 0.066 Uiso 1 1 calc R U . . .
H34C H 0.445291 -0.175651 0.852278 0.066 Uiso 1 1 calc R U . . .
C35 C 0.7091(5) -0.0192(4) 0.8281(3) 0.0404(11) Uani 1 1 d . . . . .
H35A H 0.722609 -0.088894 0.842893 0.061 Uiso 1 1 calc R U . . .
H35B H 0.791005 0.052211 0.845045 0.061 Uiso 1 1 calc R U . . .
H35C H 0.706821 -0.033592 0.783062 0.061 Uiso 1 1 calc R U . . .
C36 C 0.6999(4) 0.2566(3) 0.86098(19) 0.0259(8) Uani 1 1 d . . . . .
H36 H 0.785237 0.242777 0.838179 0.031 Uiso 1 1 calc R U . . .
C37 C 0.7311(5) 0.2560(4) 0.9292(2) 0.0342(9) Uani 1 1 d . . . . .
H37A H 0.81373 0.326365 0.946743 0.051 Uiso 1 1 calc R U . . .
H37B H 0.755994 0.182738 0.933024 0.051 Uiso 1 1 calc R U . . .
H37C H 0.643304 0.258558 0.951374 0.051 Uiso 1 1 calc R U . . .
C38 C 0.6872(5) 0.3803(4) 0.8540(2) 0.0376(11) Uani 1 1 d . . . . .
H38A H 0.614167 0.400817 0.881075 0.056 Uiso 1 1 calc R U . . .
H38B H 0.656308 0.377868 0.811251 0.056 Uiso 1 1 calc R U . . .
H38C H 0.783101 0.441013 0.865307 0.056 Uiso 1 1 calc R U . . .
C39 C 0.5226(4) 0.1341(4) 0.7420(2) 0.0316(9) Uani 1 1 d . . . . .
C40 C 0.6753(5) 0.1733(6) 0.7180(2) 0.0456(13) Uani 1 1 d . . . . .
H40A H 0.665565 0.16781 0.673333 0.068 Uiso 1 1 calc R U . . .
H40B H 0.732327 0.120879 0.727479 0.068 Uiso 1 1 calc R U . . .
H40C H 0.726084 0.256439 0.737657 0.068 Uiso 1 1 calc R U . . .
C41 C 0.4379(5) 0.0096(5) 0.7072(2) 0.0446(12) Uani 1 1 d . . . . .
H41A H 0.346691 -0.020792 0.726951 0.067 Uiso 1 1 calc R U . . .
H41B H 0.498505 -0.044643 0.707469 0.067 Uiso 1 1 calc R U . . .
H41C H 0.413823 0.014018 0.664584 0.067 Uiso 1 1 calc R U . . .
C42 C 0.1002(5) 0.5550(7) 0.5344(3) 0.0553(12) Uiso 0.5 1 d DG . P A -1
C43 C 0.1018(6) 0.4849(7) 0.4773(3) 0.0553(12) Uiso 0.5 1 d DG . P A -1
H43 H 0.192225 0.475664 0.462927 0.066 Uiso 0.5 1 calc R U P A -1
C44 C -0.0289(7) 0.4283(7) 0.4410(3) 0.0553(12) Uiso 0.5 1 d G . P A -1
H44 H -0.027809 0.38043 0.401963 0.066 Uiso 0.5 1 calc R U P A -1
C45 C -0.1612(6) 0.4419(7) 0.4620(3) 0.0553(12) Uiso 0.5 1 d G . P A -1
H45 H -0.250553 0.403197 0.437255 0.066 Uiso 0.5 1 calc R U P A -1
C46 C -0.1628(5) 0.5120(7) 0.5192(4) 0.0553(12) Uiso 0.5 1 d G . P A -1
H46 H -0.253265 0.521197 0.533511 0.066 Uiso 0.5 1 calc R U P A -1
C47 C -0.0321(7) 0.5685(7) 0.5554(3) 0.0553(12) Uiso 0.5 1 d DG . P A -1
H47 H -0.033232 0.616432 0.594475 0.066 Uiso 0.5 1 calc R U P A -1
C48 C 0.2415(7) 0.6138(11) 0.5745(4) 0.069(4) Uiso 0.5 1 d D . P A -1
H48A H 0.236305 0.578937 0.611667 0.104 Uiso 0.5 1 calc R U P A -1
H48B H 0.255299 0.700218 0.585937 0.104 Uiso 0.5 1 calc R U P A -1
H48C H 0.324613 0.6003 0.551743 0.104 Uiso 0.5 1 calc R U P A -1
Cl1 Cl 0.03680(9) 0.20817(9) 0.79689(4) 0.0257(2) Uani 1 1 d . . . . .
N1 N 0.1834(3) 0.2245(3) 0.66523(14) 0.0220(6) Uani 1 1 d . . . . .
N2 N 0.2941(3) 0.4342(3) 0.76117(15) 0.0237(7) Uani 1 1 d . . . . .
O1 O 0.4438(3) 0.2155(3) 0.73435(13) 0.0288(6) Uani 1 1 d . . . . .
P1 P 0.34505(11) 0.18469(10) 0.85896(5) 0.0279(2) Uani 1 1 d . . . . .
P2 P 0.53307(10) 0.13617(9) 0.82807(5) 0.0224(2) Uani 1 1 d . . . . .
Si1 Si 0.20542(11) 0.05812(10) 0.91344(5) 0.0260(2) Uani 1 1 d . . . . .
Ti1 Ti 0.27134(7) 0.25213(6) 0.75772(3) 0.02046(17) Uani 1 1 d . . . . .

loop_
_atom_site_aniso_label
_atom_site_aniso_U_11
_atom_site_aniso_U_22
_atom_site_aniso_U_33
_atom_site_aniso_U_23
_atom_site_aniso_U_13
_atom_site_aniso_U_12
C1 0.0261(19) 0.033(2) 0.0260(19) 0.0004(17) -0.0026(15) 0.0140(17)
C2 0.046(3) 0.028(2) 0.027(2) 0.0017(17) -0.0049(18) 0.0201(19)
C3 0.080(4) 0.040(3) 0.034(2) -0.003(2) -0.011(3) 0.034(3)
C4 0.095(5) 0.081(4) 0.029(3) -0.007(3) -0.009(3) 0.069(4)
C5 0.059(3) 0.101(5) 0.029(2) 0.003(3) 0.004(2) 0.056(4)
C6 0.029(2) 0.071(3) 0.025(2) 0.006(2) 0.0001(17) 0.023(2)
C7 0.038(2) 0.0193(19) 0.038(2) 0.0013(17) -0.0056(19) 0.0038(17)
C8 0.055(3) 0.031(3) 0.055(3) 0.002(2) -0.018(3) -0.001(2)
C9 0.052(3) 0.030(2) 0.045(3) 0.011(2) 0.004(2) 0.010(2)
C10 0.030(3) 0.097(5) 0.034(3) -0.005(3) 0.011(2) -0.005(3)
C11 0.041(3) 0.042(3) 0.155(8) 0.030(4) 0.010(4) 0.007(3)
C12 0.034(3) 0.230(12) 0.140(8) 0.142(8) 0.028(4) 0.036(5)
C13 0.0272(19) 0.0177(18) 0.033(2) 0.0081(16) -0.0062(16) -0.0045(15)
C14 0.0226(19) 0.0177(19) 0.053(3) 0.0100(18) -0.0016(18) 0.0036(15)
C15 0.023(2) 0.020(2) 0.095(4) 0.017(2) -0.017(2) -0.0055(17)
C16 0.061(3) 0.028(2) 0.067(4) 0.015(2) -0.040(3) -0.012(2)
C17 0.098(5) 0.041(3) 0.034(3) 0.012(2) -0.018(3) -0.029(3)
C18 0.059(3) 0.035(3) 0.036(3) 0.004(2) -0.002(2) -0.025(2)
C19 0.039(3) 0.025(2) 0.075(4) 0.003(2) 0.023(3) -0.008(2)
C20 0.096(6) 0.150(8) 0.054(4) 0.032(5) 0.012(4) 0.081(6)
C21 0.136(8) 0.172(9) 0.163(9) 0.136(8) 0.118(7) 0.128(8)
C22 0.116(6) 0.064(4) 0.038(3) -0.015(3) 0.020(4) -0.060(4)
C23 0.052(4) 0.156(9) 0.046(4) 0.018(5) 0.001(3) -0.003(5)
C24 0.233(12) 0.030(3) 0.115(7) 0.028(4) 0.125(8) 0.025(5)
C25 0.0240(19) 0.031(2) 0.033(2) 0.0063(17) -0.0044(16) 0.0096(17)
C26 0.0176(17) 0.0224(18) 0.0296(19) 0.0089(15) 0.0033(14) 0.0013(14)
C27 0.0233(18) 0.026(2) 0.0277(19) 0.0070(16) 0.0009(15) 0.0077(16)
C28 0.0216(18) 0.0221(19) 0.035(2) 0.0073(16) 0.0023(15) 0.0035(15)
C29 0.046(3) 0.022(2) 0.043(3) 0.0068(19) 0.000(2) 0.0048(19)
C30 0.021(2) 0.039(3) 0.050(3) 0.012(2) 0.0052(18) 0.0040(18)
C31 0.030(2) 0.038(2) 0.034(2) 0.0181(19) 0.0099(17) 0.0083(18)
C32 0.030(2) 0.043(3) 0.046(3) 0.025(2) -0.0005(19) 0.007(2)
C33 0.0188(18) 0.023(2) 0.053(3) 0.0131(19) 0.0024(17) 0.0032(15)
C34 0.021(2) 0.020(2) 0.087(4) 0.012(2) 0.006(2) 0.0002(17)
C35 0.023(2) 0.026(2) 0.078(4) 0.019(2) 0.006(2) 0.0095(17)
C36 0.0165(16) 0.0225(19) 0.041(2) 0.0122(17) 0.0011(15) 0.0054(14)
C37 0.032(2) 0.032(2) 0.036(2) 0.0058(19) -0.0066(18) 0.0080(18)
C38 0.026(2) 0.024(2) 0.065(3) 0.019(2) -0.002(2) 0.0045(17)
C39 0.0215(18) 0.045(3) 0.031(2) 0.0010(19) 0.0002(16) 0.0180(18)
C40 0.028(2) 0.085(4) 0.039(3) 0.026(3) 0.0100(19) 0.033(3)
C41 0.039(3) 0.052(3) 0.045(3) -0.010(2) -0.011(2) 0.028(2)
Cl1 0.0146(4) 0.0318(5) 0.0306(5) 0.0086(4) 0.0034(3) 0.0051(3)
N1 0.0161(14) 0.0233(16) 0.0262(16) 0.0054(13) 0.0005(12) 0.0051(12)
N2 0.0192(15) 0.0188(15) 0.0287(16) 0.0026(13) -0.0003(12) -0.0001(12)
O1 0.0207(13) 0.0407(17) 0.0288(14) 0.0096(13) 0.0042(11) 0.0130(12)
P1 0.0202(5) 0.0315(6) 0.0390(6) 0.0191(5) 0.0101(4) 0.0108(4)
P2 0.0139(4) 0.0223(5) 0.0317(5) 0.0091(4) 0.0023(4) 0.0043(4)
Si1 0.0167(5) 0.0301(6) 0.0339(6) 0.0164(5) 0.0034(4) 0.0050(4)
Ti1 0.0133(3) 0.0217(3) 0.0254(3) 0.0054(3) 0.0014(2) 0.0032(2)

loop_
_atom_type_symbol
_atom_type_description
_atom_type_scat_dispersion_real
_atom_type_scat_dispersion_imag
_atom_type_scat_source
C C 0.0033 0.0016 'International Tables Vol C Tables 4.2.6.8 and 6.1.1.4'
H H 0 0 'International Tables Vol C Tables 4.2.6.8 and 6.1.1.4'
Cl Cl 0.1484 0.1585 'International Tables Vol C Tables 4.2.6.8 and 6.1.1.4'
N N 0.0061 0.0033 'International Tables Vol C Tables 4.2.6.8 and 6.1.1.4'
O O 0.0106 0.006 'International Tables Vol C Tables 4.2.6.8 and 6.1.1.4'
P P 0.1023 0.0942 'International Tables Vol C Tables 4.2.6.8 and 6.1.1.4'
Si Si 0.0817 0.0704 'International Tables Vol C Tables 4.2.6.8 and 6.1.1.4'
Ti Ti 0.2776 0.4457 'International Tables Vol C Tables 4.2.6.8 and 6.1.1.4'

loop_
_geom_angle_atom_site_label_1
_geom_angle_atom_site_label_2
_geom_angle_atom_site_label_3
_geom_angle
_geom_angle_site_symmetry_1
_geom_angle_site_symmetry_3
_geom_angle_publ_flag
C2 C1 C6 120 . . ?
C2 C1 N1 121.2(2) . . ?
C6 C1 N1 118.8(2) . . ?
C3 C2 C1 120 . . ?
C3 C2 C7 117.3(2) . . ?
C1 C2 C7 122.7(2) . . ?
C2 C3 C4 120 . . ?
C2 C3 H3 120 . . ?
C4 C3 H3 120 . . ?
C3 C4 C5 120 . . ?
C3 C4 H4 120 . . ?
C5 C4 H4 120 . . ?
C6 C5 C4 120 . . ?
C6 C5 H5 120 . . ?
C4 C5 H5 120 . . ?
C5 C6 C1 120 . . ?
C5 C6 C10 118.9(3) . . ?
C1 C6 C10 121.1(3) . . ?
C2 C7 C9 110.3(4) . . ?
C2 C7 C8 111.7(4) . . ?
C9 C7 C8 109.9(4) . . ?
C2 C7 H7 108.2 . . ?
C9 C7 H7 108.2 . . ?
C8 C7 H7 108.2 . . ?
C7 C8 H8A 109.5 . . ?
C7 C8 H8B 109.5 . . ?
H8A C8 H8B 109.5 . . ?
C7 C8 H8C 109.5 . . ?
H8A C8 H8C 109.5 . . ?
H8B C8 H8C 109.5 . . ?
C7 C9 H9A 109.5 . . ?
C7 C9 H9B 109.5 . . ?
H9A C9 H9B 109.5 . . ?
C7 C9 H9C 109.5 . . ?
H9A C9 H9C 109.5 . . ?
H9B C9 H9C 109.5 . . ?
C6 C10 C11 112.0(4) . . ?
C6 C10 C12 113.2(5) . . ?
C11 C10 C12 107.2(4) . . ?
C6 C10 H10 108.1 . . ?
C11 C10 H10 108.1 . . ?
C12 C10 H10 108.1 . . ?
C10 C11 H11A 109.5 . . ?
C10 C11 H11B 109.5 . . ?
H11A C11 H11B 109.5 . . ?
C10 C11 H11C 109.5 . . ?
H11A C11 H11C 109.5 . . ?
H11B C11 H11C 109.5 . . ?
C10 C12 H12A 109.5 . . ?
C10 C12 H12B 109.5 . . ?
H12A C12 H12B 109.5 . . ?
C10 C12 H12C 109.5 . . ?
H12A C12 H12C 109.5 . . ?
H12B C12 H12C 109.5 . . ?
C14 C13 C18 120 . . ?
C14 C13 N2 118.9(2) . . ?
C18 C13 N2 121.0(2) . . ?
C15 C14 C13 120 . . ?
C15 C14 C19 118.4(2) . . ?
C13 C14 C19 121.6(2) . . ?
C14 C15 C16 120 . . ?
C14 C15 H15 120 . . ?
C16 C15 H15 120 . . ?
C17 C16 C15 120 . . ?
C17 C16 H16 120 . . ?
C15 C16 H16 120 . . ?
C18 C17 C16 120 . . ?
C18 C17 H17 120 . . ?
C16 C17 H17 120 . . ?
C17 C18 C13 120 . . ?
C17 C18 C22 117.3(3) . . ?
C13 C18 C22 122.4(3) . . ?
C14 C19 C20 111.4(4) . . ?
C14 C19 C21 112.9(5) . . ?
C20 C19 C21 106.1(5) . . ?
C14 C19 H19 108.8 . . ?
C20 C19 H19 108.8 . . ?
C21 C19 H19 108.8 . . ?
C19 C20 H20A 109.5 . . ?
C19 C20 H20B 109.5 . . ?
H20A C20 H20B 109.5 . . ?
C19 C20 H20C 109.5 . . ?
H20A C20 H20C 109.5 . . ?
H20B C20 H20C 109.5 . . ?
C19 C21 H21A 109.5 . . ?
C19 C21 H21B 109.5 . . ?
H21A C21 H21B 109.5 . . ?
C19 C21 H21C 109.5 . . ?
H21A C21 H21C 109.5 . . ?
H21B C21 H21C 109.5 . . ?
C23 C22 C24 110.5(6) . . ?
C23 C22 C18 113.9(4) . . ?
C24 C22 C18 107.7(5) . . ?
C23 C22 H22 108.2 . . ?
C24 C22 H22 108.2 . . ?
C18 C22 H22 108.2 . . ?
C22 C23 H23A 109.5 . . ?
C22 C23 H23B 109.5 . . ?
H23A C23 H23B 109.5 . . ?
C22 C23 H23C 109.5 . . ?
H23A C23 H23C 109.5 . . ?
H23B C23 H23C 109.5 . . ?
C22 C24 H24A 109.5 . . ?
C22 C24 H24B 109.5 . . ?
H24A C24 H24B 109.5 . . ?
C22 C24 H24C 109.5 . . ?
H24A C24 H24C 109.5 . . ?
H24B C24 H24C 109.5 . . ?
C26 C25 H25A 109.5 . . ?
C26 C25 H25B 109.5 . . ?
H25A C25 H25B 109.5 . . ?
C26 C25 H25C 109.5 . . ?
H25A C25 H25C 109.5 . . ?
H25B C25 H25C 109.5 . . ?
N1 C26 C27 123.0(4) . . ?
N1 C26 C25 121.1(4) . . ?
C27 C26 C25 115.8(3) . . ?
C28 C27 C26 127.5(4) . . ?
C28 C27 H27 116.2 . . ?
C26 C27 H27 116.2 . . ?
N2 C28 C27 124.2(4) . . ?
N2 C28 C29 121.5(4) . . ?
C27 C28 C29 114.3(4) . . ?
C28 C29 H29A 109.5 . . ?
C28 C29 H29B 109.5 . . ?
H29A C29 H29B 109.5 . . ?
C28 C29 H29C 109.5 . . ?
H29A C29 H29C 109.5 . . ?
H29B C29 H29C 109.5 . . ?
Si1 C30 H30A 109.5 . . ?
Si1 C30 H30B 109.5 . . ?
H30A C30 H30B 109.5 . . ?
Si1 C30 H30C 109.5 . . ?
H30A C30 H30C 109.5 . . ?
H30B C30 H30C 109.5 . . ?
Si1 C31 H31A 109.5 . . ?
Si1 C31 H31B 109.5 . . ?
H31A C31 H31B 109.5 . . ?
Si1 C31 H31C 109.5 . . ?
H31A C31 H31C 109.5 . . ?
H31B C31 H31C 109.5 . . ?
Si1 C32 H32A 109.5 . . ?
Si1 C32 H32B 109.5 . . ?
H32A C32 H32B 109.5 . . ?
Si1 C32 H32C 109.5 . . ?
H32A C32 H32C 109.5 . . ?
H32B C32 H32C 109.5 . . ?
C35 C33 C34 109.6(4) . . ?
C35 C33 P2 113.1(3) . . ?
C34 C33 P2 115.3(3) . . ?
C35 C33 H33 106 . . ?
C34 C33 H33 106 . . ?
P2 C33 H33 106 . . ?
C33 C34 H34A 109.5 . . ?
C33 C34 H34B 109.5 . . ?
H34A C34 H34B 109.5 . . ?
C33 C34 H34C 109.5 . . ?
H34A C34 H34C 109.5 . . ?
H34B C34 H34C 109.5 . . ?
C33 C35 H35A 109.5 . . ?
C33 C35 H35B 109.5 . . ?
H35A C35 H35B 109.5 . . ?
C33 C35 H35C 109.5 . . ?
H35A C35 H35C 109.5 . . ?
H35B C35 H35C 109.5 . . ?
C37 C36 C38 109.5(4) . . ?
C37 C36 P2 111.2(3) . . ?
C38 C36 P2 111.2(3) . . ?
C37 C36 H36 108.3 . . ?
C38 C36 H36 108.3 . . ?
P2 C36 H36 108.3 . . ?
C36 C37 H37A 109.5 . . ?
C36 C37 H37B 109.5 . . ?
H37A C37 H37B 109.5 . . ?
C36 C37 H37C 109.5 . . ?
H37A C37 H37C 109.5 . . ?
H37B C37 H37C 109.5 . . ?
C36 C38 H38A 109.5 . . ?
C36 C38 H38B 109.5 . . ?
H38A C38 H38B 109.5 . . ?
C36 C38 H38C 109.5 . . ?
H38A C38 H38C 109.5 . . ?
H38B C38 H38C 109.5 . . ?
O1 C39 C41 109.3(3) . . ?
O1 C39 C40 110.4(4) . . ?
C41 C39 C40 109.6(4) . . ?
O1 C39 P2 104.9(3) . . ?
C41 C39 P2 110.6(3) . . ?
C40 C39 P2 111.8(3) . . ?
C39 C40 H40A 109.5 . . ?
C39 C40 H40B 109.5 . . ?
H40A C40 H40B 109.5 . . ?
C39 C40 H40C 109.5 . . ?
H40A C40 H40C 109.5 . . ?
H40B C40 H40C 109.5 . . ?
C39 C41 H41A 109.5 . . ?
C39 C41 H41B 109.5 . . ?
H41A C41 H41B 109.5 . . ?
C39 C41 H41C 109.5 . . ?
H41A C41 H41C 109.5 . . ?
H41B C41 H41C 109.5 . . ?
C43 C42 C47 120 . . ?
C43 C42 C48 120.00(11) . . ?
C47 C42 C48 119.98(11) . . ?
C42 C43 C44 120 . . ?
C42 C43 H43 120 . . ?
C44 C43 H43 120 . . ?
C43 C44 C45 120 . . ?
C43 C44 H44 120 . . ?
C45 C44 H44 120 . . ?
C46 C45 C44 120 . . ?
C46 C45 H45 120 . . ?
C44 C45 H45 120 . . ?
C45 C46 C47 120 . . ?
C45 C46 H46 120 . . ?
C47 C46 H46 120 . . ?
C46 C47 C42 120 . . ?
C46 C47 H47 120 . . ?
C42 C47 H47 120 . . ?
C42 C48 H48A 109.5 . . ?
C42 C48 H48B 109.5 . . ?
H48A C48 H48B 109.5 . . ?
C42 C48 H48C 109.5 . . ?
H48A C48 H48C 109.5 . . ?
H48B C48 H48C 109.5 . . ?
C26 N1 C1 117.8(3) . . ?
C26 N1 Ti1 121.6(3) . . ?
C1 N1 Ti1 119.7(2) . . ?
C28 N2 C13 118.2(3) . . ?
C28 N2 Ti1 122.7(3) . . ?
C13 N2 Ti1 118.7(2) . . ?
C39 O1 Ti1 140.5(3) . . ?
P2 P1 Si1 113.51(6) . . ?
P2 P1 Ti1 97.94(5) . . ?
Si1 P1 Ti1 129.32(5) . . ?
C36 P2 C33 103.86(18) . . ?
C36 P2 C39 106.6(2) . . ?
C33 P2 C39 114.2(2) . . ?
C36 P2 P1 109.27(14) . . ?
C33 P2 P1 118.12(14) . . ?
C39 P2 P1 104.32(13) . . ?
C31 Si1 C32 107.5(2) . . ?
C31 Si1 C30 105.2(2) . . ?
C32 Si1 C30 109.9(2) . . ?
C31 Si1 P1 103.09(14) . . ?
C32 Si1 P1 112.82(15) . . ?
C30 Si1 P1 117.34(16) . . ?
O1 Ti1 N2 111.17(13) . . ?
O1 Ti1 N1 93.66(12) . . ?
N2 Ti1 N1 86.33(12) . . ?
O1 Ti1 Cl1 153.20(10) . . ?
N2 Ti1 Cl1 95.10(9) . . ?
N1 Ti1 Cl1 93.21(9) . . ?
O1 Ti1 P1 80.23(9) . . ?
N2 Ti1 P1 118.28(10) . . ?
N1 Ti1 P1 155.27(10) . . ?
Cl1 Ti1 P1 82.75(4) . . ?

loop_
_geom_bond_atom_site_label_1
_geom_bond_atom_site_label_2
_geom_bond_distance
_geom_bond_site_symmetry_2
_geom_bond_publ_flag
C1 C2 1.39 . ?
C1 C6 1.39 . ?
C1 N1 1.452(4) . ?
C2 C3 1.39 . ?
C2 C7 1.525(5) . ?
C3 C4 1.39 . ?
C3 H3 0.95 . ?
C4 C5 1.39 . ?
C4 H4 0.95 . ?
C5 C6 1.39 . ?
C5 H5 0.95 . ?
C6 C10 1.519(2) . ?
C7 C9 1.531(6) . ?
C7 C8 1.537(6) . ?
C7 H7 1 . ?
C8 H8A 0.98 . ?
C8 H8B 0.98 . ?
C8 H8C 0.98 . ?
C9 H9A 0.98 . ?
C9 H9B 0.98 . ?
C9 H9C 0.98 . ?
C10 C11 1.537(2) . ?
C10 C12 1.538(2) . ?
C10 H10 1 . ?
C11 H11A 0.98 . ?
C11 H11B 0.98 . ?
C11 H11C 0.98 . ?
C12 H12A 0.98 . ?
C12 H12B 0.98 . ?
C12 H12C 0.98 . ?
C13 C14 1.39 . ?
C13 C18 1.39 . ?
C13 N2 1.448(4) . ?
C14 C15 1.39 . ?
C14 C19 1.516(6) . ?
C15 C16 1.39 . ?
C15 H15 0.95 . ?
C16 C17 1.39 . ?
C16 H16 0.95 . ?
C17 C18 1.39 . ?
C17 H17 0.95 . ?
C18 C22 1.584(7) . ?
C19 C20 1.537(2) . ?
C19 C21 1.539(2) . ?
C19 H19 1 . ?
C20 H20A 0.98 . ?
C20 H20B 0.98 . ?
C20 H20C 0.98 . ?
C21 H21A 0.98 . ?
C21 H21B 0.98 . ?
C21 H21C 0.98 . ?
C22 C23 1.540(2) . ?
C22 C24 1.541(2) . ?
C22 H22 1 . ?
C23 H23A 0.98 . ?
C23 H23B 0.98 . ?
C23 H23C 0.98 . ?
C24 H24A 0.98 . ?
C24 H24B 0.98 . ?
C24 H24C 0.98 . ?
C25 C26 1.508(5) . ?
C25 H25A 0.98 . ?
C25 H25B 0.98 . ?
C25 H25C 0.98 . ?
C26 N1 1.330(5) . ?
C26 C27 1.411(6) . ?
C27 C28 1.399(6) . ?
C27 H27 0.95 . ?
C28 N2 1.334(5) . ?
C28 C29 1.516(6) . ?
C29 H29A 0.98 . ?
C29 H29B 0.98 . ?
C29 H29C 0.98 . ?
C30 Si1 1.873(5) . ?
C30 H30A 0.98 . ?
C30 H30B 0.98 . ?
C30 H30C 0.98 . ?
C31 Si1 1.865(5) . ?
C31 H31A 0.98 . ?
C31 H31B 0.98 . ?
C31 H31C 0.98 . ?
C32 Si1 1.867(4) . ?
C32 H32A 0.98 . ?
C32 H32B 0.98 . ?
C32 H32C 0.98 . ?
C33 C35 1.538(6) . ?
C33 C34 1.538(6) . ?
C33 P2 1.839(4) . ?
C33 H33 1 . ?
C34 H34A 0.98 . ?
C34 H34B 0.98 . ?
C34 H34C 0.98 . ?
C35 H35A 0.98 . ?
C35 H35B 0.98 . ?
C35 H35C 0.98 . ?
C36 C37 1.536(6) . ?
C36 C38 1.538(5) . ?
C36 P2 1.836(4) . ?
C36 H36 1 . ?
C37 H37A 0.98 . ?
C37 H37B 0.98 . ?
C37 H37C 0.98 . ?
C38 H38A 0.98 . ?
C38 H38B 0.98 . ?
C38 H38C 0.98 . ?
C39 O1 1.411(5) . ?
C39 C41 1.520(7) . ?
C39 C40 1.526(6) . ?
C39 P2 1.903(4) . ?
C40 H40A 0.98 . ?
C40 H40B 0.98 . ?
C40 H40C 0.98 . ?
C41 H41A 0.98 . ?
C41 H41B 0.98 . ?
C41 H41C 0.98 . ?
C42 C43 1.39 . ?
C42 C47 1.39 . ?
C42 C48 1.5088(13) . ?
C43 C44 1.39 . ?
C43 H43 0.95 . ?
C44 C45 1.39 . ?
C44 H44 0.95 . ?
C45 C46 1.39 . ?
C45 H45 0.95 . ?
C46 C47 1.39 . ?
C46 H46 0.95 . ?
C47 H47 0.95 . ?
C48 H48A 0.98 . ?
C48 H48B 0.98 . ?
C48 H48C 0.98 . ?
Cl1 Ti1 2.3545(11) . ?
N1 Ti1 2.133(3) . ?
N2 Ti1 2.091(3) . ?
O1 Ti1 1.872(3) . ?
P1 P2 2.1183(14) . ?
P1 Si1 2.2363(15) . ?
P1 Ti1 2.6558(12) . ?

loop_
_geom_torsion_atom_site_label_1
_geom_torsion_atom_site_label_2
_geom_torsion_atom_site_label_3
_geom_torsion_atom_site_label_4
_geom_torsion
_geom_torsion_site_symmetry_1
_geom_torsion_site_symmetry_2
_geom_torsion_site_symmetry_3
_geom_torsion_site_symmetry_4
_geom_torsion_publ_flag
C6 C1 C2 C3 0 . . . . ?
N1 C1 C2 C3 -176.9(3) . . . . ?
C6 C1 C2 C7 -178.4(3) . . . . ?
N1 C1 C2 C7 4.7(3) . . . . ?
C1 C2 C3 C4 0 . . . . ?
C7 C2 C3 C4 178.5(3) . . . . ?
C2 C3 C4 C5 0 . . . . ?
C3 C4 C5 C6 0 . . . . ?
C4 C5 C6 C1 0 . . . . ?
C4 C5 C6 C10 -179.3(3) . . . . ?
C2 C1 C6 C5 0 . . . . ?
N1 C1 C6 C5 176.9(3) . . . . ?
C2 C1 C6 C10 179.3(3) . . . . ?
N1 C1 C6 C10 -3.7(3) . . . . ?
C3 C2 C7 C9 69.3(4) . . . . ?
C1 C2 C7 C9 -112.2(3) . . . . ?
C3 C2 C7 C8 -53.3(4) . . . . ?
C1 C2 C7 C8 125.2(3) . . . . ?
C5 C6 C10 C11 91.0(5) . . . . ?
C1 C6 C10 C11 -88.4(5) . . . . ?
C5 C6 C10 C12 -30.3(5) . . . . ?
C1 C6 C10 C12 150.3(4) . . . . ?
C18 C13 C14 C15 0 . . . . ?
N2 C13 C14 C15 -176.2(3) . . . . ?
C18 C13 C14 C19 -179.5(3) . . . . ?
N2 C13 C14 C19 4.3(4) . . . . ?
C13 C14 C15 C16 0 . . . . ?
C19 C14 C15 C16 179.5(3) . . . . ?
C14 C15 C16 C17 0 . . . . ?
C15 C16 C17 C18 0 . . . . ?
C16 C17 C18 C13 0 . . . . ?
C16 C17 C18 C22 -174.0(4) . . . . ?
C14 C13 C18 C17 0 . . . . ?
N2 C13 C18 C17 176.1(3) . . . . ?
C14 C13 C18 C22 173.6(4) . . . . ?
N2 C13 C18 C22 -10.3(4) . . . . ?
C15 C14 C19 C20 -83.5(5) . . . . ?
C13 C14 C19 C20 96.0(5) . . . . ?
C15 C14 C19 C21 35.9(5) . . . . ?
C13 C14 C19 C21 -144.7(4) . . . . ?
C17 C18 C22 C23 65.3(5) . . . . ?
C13 C18 C22 C23 -108.5(4) . . . . ?
C17 C18 C22 C24 -57.6(5) . . . . ?
C13 C18 C22 C24 128.6(4) . . . . ?
N1 C26 C27 C28 11.2(6) . . . . ?
C25 C26 C27 C28 -168.1(4) . . . . ?
C26 C27 C28 N2 -15.4(7) . . . . ?
C26 C27 C28 C29 164.3(4) . . . . ?
C47 C42 C43 C44 0 . . . . ?
C48 C42 C43 C44 178.4(9) . . . . ?
C42 C43 C44 C45 0 . . . . ?
C43 C44 C45 C46 0 . . . . ?
C44 C45 C46 C47 0 . . . . ?
C45 C46 C47 C42 0 . . . . ?
C43 C42 C47 C46 0 . . . . ?
C48 C42 C47 C46 -178.4(9) . . . . ?
C27 C26 N1 C1 -167.9(3) . . . . ?
C25 C26 N1 C1 11.3(5) . . . . ?
C27 C26 N1 Ti1 22.7(5) . . . . ?
C25 C26 N1 Ti1 -158.0(3) . . . . ?
C2 C1 N1 C26 -89.2(3) . . . . ?
C6 C1 N1 C26 93.9(3) . . . . ?
C2 C1 N1 Ti1 80.3(3) . . . . ?
C6 C1 N1 Ti1 -96.5(2) . . . . ?
C27 C28 N2 C13 171.3(4) . . . . ?
C29 C28 N2 C13 -8.4(6) . . . . ?
C27 C28 N2 Ti1 -16.1(6) . . . . ?
C29 C28 N2 Ti1 164.2(3) . . . . ?
C14 C13 N2 C28 -94.1(4) . . . . ?
C18 C13 N2 C28 89.8(4) . . . . ?
C14 C13 N2 Ti1 93.0(3) . . . . ?
C18 C13 N2 Ti1 -83.2(3) . . . . ?
C41 C39 O1 Ti1 69.9(5) . . . . ?
C40 C39 O1 Ti1 -169.4(3) . . . . ?
P2 C39 O1 Ti1 -48.7(5) . . . . ?
C37 C36 P2 C33 -51.6(3) . . . . ?
C38 C36 P2 C33 -173.9(3) . . . . ?
C37 C36 P2 C39 -172.5(3) . . . . ?
C38 C36 P2 C39 65.2(3) . . . . ?
C37 C36 P2 P1 75.3(3) . . . . ?
C38 C36 P2 P1 -47.0(3) . . . . ?
C35 C33 P2 C36 -54.3(4) . . . . ?
C34 C33 P2 C36 178.5(4) . . . . ?
C35 C33 P2 C39 61.4(4) . . . . ?
C34 C33 P2 C39 -65.8(4) . . . . ?
C35 C33 P2 P1 -175.5(3) . . . . ?
C34 C33 P2 P1 57.3(4) . . . . ?
C39 O1 Ti1 N2 151.7(4) . . . . ?
C39 O1 Ti1 N1 -120.8(4) . . . . ?
C39 O1 Ti1 Cl1 -16.3(5) . . . . ?
C39 O1 Ti1 P1 35.1(4) . . . . ?
